data_7233752
loop_
_publ_author_name
'Hua Wang'
'Yan Liang'
'Huanling Xie'
'Linglong Feng'
'Haifeng Lu'
'Shengyu Feng'

_publ_section_title
;
 Emission enhancement and color adjustment of silicon-cored structure in
 tetraphenyl benzene with aggregation-enhanced emission
;
_journal_name_full 'Journal of Materials Chemistry C'
_journal_page_first 5601
_journal_page_last 5606
_journal_paper_doi 10.1039/C4TC00570H
_journal_volume 2
_journal_year 2014
_chemical_formula_moiety 'C72 H52 Si'
_chemical_formula_sum 'C72 H52 Si'
_chemical_formula_weight 945.23
_space_group_crystal_system triclinic
_space_group_IT_number 2
_space_group_name_Hall '-P 1'
_space_group_name_H-M_alt 'P -1'
_atom_sites_solution_hydrogens geom
_atom_sites_solution_primary direct
_atom_sites_solution_secondary difmap
_cell_angle_alpha 84.703(6)
_cell_angle_beta 79.983(6)
_cell_angle_gamma 64.604(6)
_cell_formula_units_Z 2
_cell_length_a 11.607(4)
_cell_length_b 12.911(4)
_cell_length_c 19.928(7)
_cell_measurement_reflns_used 2744
_cell_measurement_temperature 273(2)
_cell_measurement_theta_max 23.17
_cell_measurement_theta_min 2.35
_cell_volume 2656.1(16)
_computing_data_reduction 'SAINT v7.23A (Bruker, 2003)'
_computing_molecular_graphics 'Olex2 (Dolomanov et al., 2009)'
_computing_publication_material 'Olex2 (Dolomanov et al., 2009)'
_computing_structure_refinement 'XL (Sheldrick, 2008)'
_computing_structure_solution 'SHELXS-97 (Sheldrick, 1990)'
_diffrn_ambient_temperature 273.15
_diffrn_measured_fraction_theta_full 0.990
_diffrn_measured_fraction_theta_max 0.990
_diffrn_measurement_device_type 'CCD area detector'
_diffrn_measurement_method 'phi and omega scans'
_diffrn_radiation_monochromator graphite
_diffrn_radiation_type MoK\a
_diffrn_radiation_wavelength 0.71073
_diffrn_reflns_av_R_equivalents 0.0284
_diffrn_reflns_av_unetI/netI 0.0643
_diffrn_reflns_limit_h_max 13
_diffrn_reflns_limit_h_min -13
_diffrn_reflns_limit_k_max 11
_diffrn_reflns_limit_k_min -15
_diffrn_reflns_limit_l_max 19
_diffrn_reflns_limit_l_min -23
_diffrn_reflns_number 13306
_diffrn_reflns_theta_full 25.00
_diffrn_reflns_theta_max 25.00
_diffrn_reflns_theta_min 1.96
_diffrn_source 'fine-focus sealed tube'
_exptl_absorpt_coefficient_mu 0.088
_exptl_absorpt_correction_type none
_exptl_crystal_density_diffrn 1.182
_exptl_crystal_density_meas .
_exptl_crystal_density_method 'not measured'
_exptl_crystal_F_000 996
_refine_diff_density_max 0.315
_refine_diff_density_min -0.358
_refine_diff_density_rms 0.039
_refine_ls_extinction_method none
_refine_ls_goodness_of_fit_ref 1.012
_refine_ls_hydrogen_treatment constr
_refine_ls_matrix_type full
_refine_ls_number_parameters 688
_refine_ls_number_reflns 9270
_refine_ls_number_restraints 168
_refine_ls_restrained_S_all 1.039
_refine_ls_R_factor_all 0.0999
_refine_ls_R_factor_gt 0.0584
_refine_ls_shift/su_max 0.096
_refine_ls_shift/su_mean 0.002
_refine_ls_structure_factor_coef Fsqd
_refine_ls_weighting_details 'calc w=1/[\s^2^(Fo^2^)+(0.0615P)^2^+0.7872P] where P=(Fo^2^+2Fc^2^)/3'
_refine_ls_weighting_scheme calc
_refine_ls_wR_factor_gt 0.1314
_refine_ls_wR_factor_ref 0.1560
_reflns_number_gt 5873
_reflns_number_total 9270
_reflns_threshold_expression >2sigma(I)
_cod_data_source_file 1000003.cif
_cod_data_source_block PCOD1000003
_cod_original_cell_volume 2656.3(15)
_cod_database_code 7233752
_olex2_refinement_description
;
1. Fixed Uiso
 At 1.2 times of:
  All C(H) groups
2. Uiso/Uaniso restraints and constraints
C11A \\sim C11B \\sim C16B \\sim C15A \\sim C15B \\sim C16A \\sim C14B \\sim
C14A \\sim C13B \\sim C13A \\sim C12A \\sim C12B \\sim C9: within 1.7A with
sigma of 0.005 and sigma for terminal atoms of 0.08
3. Others
 Fixed Sof: C11B(0.5) C12A(0.5) H12A(0.5) C13B(0.5) H13A(0.5) C14B(0.5)
 H14A(0.5) C15A(0.5) H15A(0.5) C16B(0.5) H16B(0.5) C11A(0.5) C12B(0.5)
 H12B(0.5) C13A(0.5) H13C(0.5) C14A(0.5) H13B(0.5) C15B(0.5) H14B(0.5)
 C16A(0.5) H16A(0.5)
4.a Riding coordinates:
 C12A(H12A,C13B), C12A(H13A,C14B), C12A(H14A,C15A), C12A(H15A,C16B),
 C12A(H16B), C12B(H12B,C13A), C12B(H13C,C14A), C12B(H13B,C15B), C12B(H14B,C16A),
  C12B(H16A)
4.b Aromatic/amide H refined with riding coordinates:
 C4(H4), C14(H14), C20(H20), C23(H23), C24(H24), C26(H26), C27(H27), C28(H28),
 C29(H29), C30(H30), C31(H31), C32(H32), C33(H33), C34(H34), C35(H35), C36(H36),
  C37(H37), C38(H38), C39(H39), C40(H40), C41(H41), C42(H42), C43(H43),
 C44(H44), C45(H45), C46(H46), C47(H47), C48(H48), C49(H49), C50(H50), C52(H52),
  C53(H53), C54(H54), C55(H55), C56(H56), C57(H57), C59(H59), C60(H60),
 C61(H61), C62(H62), C63(H63), C64(H64), C65(H65), C66(H66), C67(H67), C69(H69),
  C104(H104)
;

loop_
_space_group_symop_id
_space_group_symop_operation_xyz
1 'x, y, z'
2 '-x, -y, -z'

loop_
_atom_site_label
_atom_site_type_symbol
_atom_site_fract_x
_atom_site_fract_y
_atom_site_fract_z
_atom_site_U_iso_or_equiv
_atom_site_adp_type
_atom_site_occupancy
_atom_site_calc_flag
_atom_site_disorder_assembly
_atom_site_disorder_group
_atom_site_refinement_flags_posn
Si1 Si 0.297100(13) 0.839570(12) 0.233891(7) 0.03898(5) Uani 1 d . . .
C1 C 0.24951(4) 0.80941(4) 0.15328(3) 0.03755(16) Uani 1 d . . .
C2 C 0.21726(5) 0.76984(4) 0.02070(3) 0.04162(17) Uani 1 d . . .
C3 C 0.17463(4) 0.84071(4) 0.31008(3) 0.04044(17) Uani 1 d . . .
C4 C 0.24209(4) 0.88706(4) 0.09896(3) 0.04108(17) Uani 1 d . . .
H4 H 0.2476 0.9545 0.1071 0.049 Uiso 1 calc . . R
C5 C 0.22065(4) 0.68988(4) 0.07452(3) 0.04085(17) Uani 1 d . . .
C6 C 0.32074(5) 0.70374(4) 0.39092(3) 0.04521(18) Uani 1 d . . .
C7 C 0.22705(4) 0.87089(4) 0.03333(3) 0.04034(17) Uani 1 d . . .
C8 C 0.08137(5) 0.79890(4) 0.42348(3) 0.04291(17) Uani 1 d . . .
C9 C -0.04289(5) 0.87184(4) 0.41013(3) 0.04669(18) Uani 1 d . . .
C10 C 0.22172(5) 0.96412(4) -0.01868(3) 0.04358(18) Uani 1 d . . .
C11 C 0.19093(4) 0.78397(4) 0.37436(3) 0.03988(17) Uani 1 d . . .
C12 C 0.21136(5) 0.58179(4) 0.06075(3) 0.04577(18) Uani 1 d . . .
C13 C 0.47364(5) 0.74419(4) 0.23299(3) 0.04354(18) Uani 1 d . . .
C14 C 0.04817(5) 0.91158(4) 0.29907(3) 0.04484(18) Uani 1 d . . .
H14 H 0.0362 0.9489 0.2569 0.054 Uiso 1 calc . . R
C15 C 0.23480(4) 0.70983(4) 0.14027(3) 0.03885(17) Uani 1 d . . .
C16 C 0.23068(5) 0.62360(4) 0.19595(3) 0.04672(18) Uani 1 d . . .
C17 C 0.28894(4) 0.98986(4) 0.22317(3) 0.04159(17) Uani 1 d . . .
C18 C -0.06016(5) 0.92954(4) 0.34691(3) 0.04307(18) Uani 1 d . . .
C19 C 0.19984(5) 0.74921(4) -0.04900(3) 0.04716(19) Uani 1 d . . .
C20 C 0.38180(5) 1.00871(4) 0.17519(3) 0.0529(2) Uani 1 d . . .
H20 H 0.4498 0.9461 0.1533 0.063 Uiso 1 calc . . R
C21 C -0.19184(5) 1.00311(5) 0.32883(3) 0.04733(19) Uani 1 d . . .
C22 C 0.09434(5) 0.72854(5) 0.48868(3) 0.04967(19) Uani 1 d . . .
C23 C 0.12968(5) 1.00799(5) -0.06225(3) 0.0513(2) Uani 1 d . . .
H23 H 0.0719 0.9755 -0.0620 0.062 Uiso 1 calc . . R
C24 C 0.11958(5) 0.64678(5) 0.24202(3) 0.0601(2) Uani 1 d . . .
H24 H 0.0495 0.7176 0.2404 0.072 Uiso 1 calc . . R
C11B C -0.15390(11) 0.88192(11) 0.45952(7) 0.0645(3) Uani 0.50 d . . .
C12A C -0.20262(6) 0.93783(6) 0.51985(4) 0.0758(3) Uani 0.50 d . . .
H12A H -0.1521 0.9709 0.5352 0.091 Uiso 0.50 d . . R
C13B C -0.31738(6) 0.94630(6) 0.55935(4) 0.0931(4) Uani 0.50 d . . R
H13A H -0.3461 0.9852 0.6019 0.112 Uiso 0.50 d . . R
C14B C -0.39055(6) 0.89836(6) 0.53715(4) 0.1056(4) Uani 0.50 d . . R
H14A H -0.4698 0.9042 0.5644 0.127 Uiso 0.50 d . . R
C15A C -0.34896(6) 0.84196(6) 0.47546(4) 0.1007(4) Uani 0.50 d . . R
H15A H -0.3995 0.8089 0.4601 0.121 Uiso 0.50 d . . R
C16B C -0.23420(6) 0.83352(6) 0.43596(4) 0.0804(3) Uani 0.50 d . . R
H16B H -0.2055 0.7946 0.3934 0.096 Uiso 0.50 d . . R
C26 C 0.30750(5) 1.01438(5) -0.02110(3) 0.0541(2) Uani 1 d . . .
H26 H 0.3708 0.9862 0.0071 0.065 Uiso 1 calc . . R
C27 C -0.27229(6) 1.10680(5) 0.35823(3) 0.0641(2) Uani 1 d . . .
H27 H -0.2448 1.1348 0.3907 0.077 Uiso 1 calc . . R
C28 C 0.19444(5) 1.08611(5) 0.25696(3) 0.0577(2) Uani 1 d . . .
H28 H 0.1328 1.0774 0.2907 0.069 Uiso 1 calc . . R
C29 C 0.37598(6) 1.11721(5) 0.15917(3) 0.0628(2) Uani 1 d . . .
H29 H 0.4383 1.1269 0.1263 0.075 Uiso 1 calc . . R
C30 C 0.54275(5) 0.76055(5) 0.27864(3) 0.0574(2) Uani 1 d . . .
H30 H 0.4994 0.8162 0.3117 0.069 Uiso 1 calc . . R
C31 C -0.39441(6) 1.17039(5) 0.34009(4) 0.0711(3) Uani 1 d . . .
H31 H -0.4472 1.2409 0.3600 0.085 Uiso 1 calc . . R
C32 C 0.09991(5) 0.56630(5) 0.08289(3) 0.0626(2) Uani 1 d . . .
H32 H 0.0290 0.6239 0.1071 0.075 Uiso 1 calc . . R
C33 C 0.54464(5) 0.66182(5) 0.18377(3) 0.0557(2) Uani 1 d . . .
H33 H 0.5023 0.6497 0.1518 0.067 Uiso 1 calc . . R
C34 C 0.27811(6) 1.21028(5) 0.19182(3) 0.0665(2) Uani 1 d . . .
H34 H 0.2718 1.2837 0.1801 0.080 Uiso 1 calc . . R
C35 C 0.08242(5) 0.75595(5) -0.06043(3) 0.0617(2) Uani 1 d . . .
H35 H 0.0166 0.7672 -0.0239 0.074 Uiso 1 calc . . R
C36 C 0.09135(6) 0.77168(6) 0.55007(3) 0.0691(3) Uani 1 d . . .
H36 H 0.0875 0.8449 0.5516 0.083 Uiso 1 calc . . R
C37 C 0.29924(6) 1.10577(5) -0.06512(3) 0.0665(2) Uani 1 d . . .
H37 H 0.3563 1.1392 -0.0659 0.080 Uiso 1 calc . . R
C38 C 0.74064(6) 0.61390(5) 0.22734(4) 0.0737(3) Uani 1 d . . .
H38 H 0.8288 0.5698 0.2260 0.088 Uiso 1 calc . . R
C39 C 0.18936(6) 1.19479(5) 0.24192(4) 0.0715(3) Uani 1 d . . .
H39 H 0.1256 1.2574 0.2659 0.086 Uiso 1 calc . . R
C40 C 0.20761(7) 1.14753(5) -0.10769(3) 0.0746(3) Uani 1 d . . .
H40 H 0.2030 1.2084 -0.1376 0.090 Uiso 1 calc . . R
C41 C 0.33418(6) 0.51667(5) 0.19956(3) 0.0651(2) Uani 1 d . . .
H41 H 0.4096 0.4990 0.1687 0.078 Uiso 1 calc . . R
C42 C 0.37276(5) 0.72604(6) 0.44211(3) 0.0667(2) Uani 1 d . . .
H42 H 0.3280 0.7938 0.4661 0.080 Uiso 1 calc . . R
C43 C -0.23657(6) 0.96681(6) 0.28029(4) 0.0791(3) Uani 1 d . . .
H43 H -0.1832 0.8982 0.2584 0.095 Uiso 1 calc . . R
C44 C 0.67607(6) 0.59729(5) 0.18067(4) 0.0720(3) Uani 1 d . . .
H44 H 0.7207 0.5428 0.1471 0.086 Uiso 1 calc . . R
C45 C 0.11180(6) 0.56512(5) 0.29073(4) 0.0828(3) Uani 1 d . . .
H45 H 0.0361 0.5813 0.3212 0.099 Uiso 1 calc . . R
C46 C 0.67417(5) 0.69591(6) 0.27581(4) 0.0701(2) Uani 1 d . . .
H46 H 0.7178 0.7082 0.3070 0.084 Uiso 1 calc . . R
C47 C 0.10121(6) 0.61943(5) 0.48870(4) 0.0754(3) Uani 1 d . . .
H47 H 0.1049 0.5880 0.4478 0.090 Uiso 1 calc . . R
C48 C 0.29768(6) 0.72900(5) -0.10329(3) 0.0681(2) Uani 1 d . . .
H48 H 0.3778 0.7223 -0.0965 0.082 Uiso 1 calc . . R
C49 C 0.12292(7) 1.09875(5) -0.10581(3) 0.0687(3) Uani 1 d . . .
H49 H 0.0601 1.1274 -0.1343 0.082 Uiso 1 calc . . R
C50 C 0.06176(7) 0.74621(6) -0.12532(3) 0.0854(3) Uani 1 d . . .
H50 H -0.0180 0.7522 -0.1324 0.102 Uiso 1 calc . . R
C52 C -0.43660(6) 1.12988(5) 0.29357(4) 0.0697(3) Uani 1 d . . .
H52 H -0.5193 1.1714 0.2827 0.084 Uiso 1 calc . . R
C53 C 0.31359(7) 0.49391(5) 0.02547(4) 0.0727(3) Uani 1 d . . .
H53 H 0.3896 0.5020 0.0096 0.087 Uiso 1 calc . . R
C54 C 0.39000(6) 0.60188(5) 0.35686(4) 0.0667(3) Uani 1 d . . .
H54 H 0.3559 0.5853 0.3225 0.080 Uiso 1 calc . . R
C55 C 0.09409(7) 0.70633(7) 0.60950(4) 0.0900(3) Uani 1 d . . .
H55 H 0.0924 0.7362 0.6506 0.108 Uiso 1 calc . . R
C56 C 0.21440(7) 0.46113(5) 0.29437(4) 0.0996(3) Uani 1 d . . .
H56 H 0.2092 0.4070 0.3275 0.120 Uiso 1 calc . . R
C57 C 0.32508(7) 0.43728(5) 0.24866(4) 0.0897(3) Uani 1 d . . .
H57 H 0.3949 0.3664 0.2509 0.108 Uiso 1 calc . . R
C59 C -0.35852(6) 1.02932(7) 0.26313(4) 0.0928(3) Uani 1 d . . .
H59 H -0.3867 1.0021 0.2306 0.111 Uiso 1 calc . . R
C60 C 0.09922(6) 0.60021(6) 0.60878(4) 0.0918(3) Uani 1 d . . .
H60 H 0.1004 0.5576 0.6491 0.110 Uiso 1 calc . . R
C61 C 0.15829(8) 0.72779(6) -0.17896(4) 0.0994(3) Uani 1 d . . .
H61 H 0.1441 0.7215 -0.2226 0.119 Uiso 1 calc . . R
C62 C 0.19438(7) 0.37997(5) 0.03557(4) 0.0864(3) Uani 1 d . . .
H62 H 0.1888 0.3125 0.0277 0.104 Uiso 1 calc . . R
C63 C 0.27601(8) 0.71852(6) -0.16881(4) 0.0961(3) Uani 1 d . . .
H63 H 0.3418 0.7052 -0.2055 0.115 Uiso 1 calc . . R
C64 C 0.49226(6) 0.64706(7) 0.45791(4) 0.0934(3) Uani 1 d . . .
H64 H 0.5272 0.6624 0.4923 0.112 Uiso 1 calc . . R
C65 C 0.09268(6) 0.46586(5) 0.06946(4) 0.0810(3) Uani 1 d . . .
H65 H 0.0164 0.4577 0.0841 0.097 Uiso 1 calc . . R
C66 C 0.10273(7) 0.55563(6) 0.54886(4) 0.0968(3) Uani 1 d . . .
H66 H 0.1061 0.4824 0.5482 0.116 Uiso 1 calc . . R
C67 C 0.50854(7) 0.52402(6) 0.37240(5) 0.0959(4) Uani 1 d . . .
H67 H 0.5542 0.4562 0.3485 0.115 Uiso 1 calc . . R
C69 C 0.55777(7) 0.54785(7) 0.42324(4) 0.1005(4) Uani 1 d . . .
H69 H 0.6372 0.4955 0.4343 0.121 Uiso 1 calc . . R
C104 C 0.30530(8) 0.39261(6) 0.01301(4) 0.0906(3) Uani 1 d . . .
H104 H 0.3756 0.3339 -0.0107 0.109 Uiso 1 calc . . R
C11A C -0.16321(11) 0.88615(11) 0.46348(7) 0.0634(3) Uani 0.50 d . . .
C12B C -0.18076(6) 0.96189(6) 0.51732(4) 0.0714(3) Uani 0.50 d . . .
H12B H -0.1283 1.0026 0.5173 0.086 Uiso 0.50 d . . R
C13A C -0.28296(6) 0.97793(6) 0.56951(4) 0.0825(4) Uani 0.50 d . . R
H13C H -0.3011 1.0297 0.6055 0.099 Uiso 0.50 d . . R
C14A C -0.35893(6) 0.91898(6) 0.56958(4) 0.0941(4) Uani 0.50 d . . R
H13B H -0.4295 0.9301 0.6056 0.113 Uiso 0.50 d . . R
C15B C -0.33269(6) 0.84398(6) 0.51747(4) 0.1005(4) Uani 0.50 d . . R
H14B H -0.3852 0.8033 0.5175 0.121 Uiso 0.50 d . . R
C16A C -0.23049(6) 0.82794(6) 0.46527(4) 0.0836(3) Uani 0.50 d . . R
H16A H -0.2124 0.7762 0.4293 0.100 Uiso 0.50 d . . R

loop_
_atom_site_aniso_label
_atom_site_aniso_U_11
_atom_site_aniso_U_22
_atom_site_aniso_U_33
_atom_site_aniso_U_23
_atom_site_aniso_U_13
_atom_site_aniso_U_12
Si1 0.04334(6) 0.04455(7) 0.03215(7) 0.00046(6) -0.00827(5) -0.02067(5)
C1 0.0410(2) 0.0412(2) 0.0335(3) 0.0001(2) -0.0088(2) -0.01917(17)
C2 0.0494(2) 0.0450(2) 0.0351(3) -0.0010(2) -0.0067(2) -0.02402(17)
C3 0.0423(2) 0.0474(2) 0.0365(3) -0.0008(2) -0.0108(2) -0.02173(17)
C4 0.0493(2) 0.0431(2) 0.0377(3) 0.0004(2) -0.0104(2) -0.02466(17)
C5 0.0448(2) 0.0419(2) 0.0387(3) 0.0013(2) -0.0094(2) -0.02010(17)
C6 0.0463(2) 0.0535(3) 0.0397(3) 0.0123(2) -0.0112(2) -0.02536(18)
C7 0.0419(2) 0.0457(2) 0.0375(3) 0.0039(2) -0.0079(2) -0.02245(17)
C8 0.0486(2) 0.0523(3) 0.0355(3) 0.0046(2) -0.0119(2) -0.02745(17)
C9 0.0472(2) 0.0596(3) 0.0382(3) 0.0032(2) -0.0077(2) -0.02743(18)
C10 0.0556(3) 0.0442(2) 0.0319(3) -0.0013(2) -0.0020(2) -0.02349(18)
C11 0.0424(2) 0.0471(2) 0.0358(3) 0.0015(2) -0.0116(2) -0.02252(17)
C12 0.0649(3) 0.0443(2) 0.0362(3) 0.0033(2) -0.0134(2) -0.02922(18)
C13 0.0463(2) 0.0445(2) 0.0409(3) 0.0026(2) -0.0050(2) -0.02139(18)
C14 0.0473(2) 0.0575(3) 0.0331(3) 0.0068(2) -0.0099(2) -0.02523(19)
C15 0.0442(2) 0.0388(2) 0.0368(3) 0.0040(2) -0.0106(2) -0.01978(17)
C16 0.0661(3) 0.0471(2) 0.0384(3) 0.0017(2) -0.0161(2) -0.03198(18)
C17 0.0460(2) 0.0488(3) 0.0345(3) -0.0042(2) -0.0104(2) -0.02192(18)
C18 0.0407(2) 0.0516(3) 0.0386(3) 0.0014(2) -0.0101(2) -0.01992(18)
C19 0.0703(3) 0.0472(2) 0.0328(3) 0.0024(2) -0.0107(2) -0.03254(19)
C20 0.0559(3) 0.0541(3) 0.0552(4) -0.0054(3) -0.0026(3) -0.03072(19)
C21 0.0444(2) 0.0574(3) 0.0404(3) 0.0066(3) -0.0086(2) -0.02214(19)
C22 0.0436(2) 0.0689(3) 0.0415(3) 0.0105(3) -0.0117(2) -0.02869(19)
C23 0.0623(3) 0.0539(3) 0.0371(3) 0.0047(3) -0.0069(2) -0.0252(2)
C24 0.0803(3) 0.0658(3) 0.0472(3) 0.0040(3) -0.0096(3) -0.0439(2)
C11B 0.0550(4) 0.0864(4) 0.0518(4) 0.0141(4) -0.0014(4) -0.0349(3)
C12A 0.0601(4) 0.0981(4) 0.0596(4) 0.0077(4) 0.0103(4) -0.0333(4)
C13B 0.0724(5) 0.1205(5) 0.0783(5) 0.0013(5) 0.0182(5) -0.0445(4)
C14B 0.0773(5) 0.1357(5) 0.0912(5) 0.0019(5) 0.0194(5) -0.0458(5)
C15A 0.0783(5) 0.1340(5) 0.0836(5) 0.0112(5) 0.0088(5) -0.0493(4)
C16B 0.0667(4) 0.1082(5) 0.0659(5) 0.0193(5) 0.0045(4) -0.0460(4)
C26 0.0616(3) 0.0560(3) 0.0481(3) -0.0006(3) -0.0016(3) -0.0306(2)
C27 0.0633(3) 0.0578(3) 0.0682(4) -0.0057(3) -0.0205(3) -0.0178(2)
C28 0.0635(3) 0.0562(3) 0.0568(4) -0.0065(3) -0.0044(3) -0.0289(2)
C29 0.0785(3) 0.0719(3) 0.0566(4) 0.0030(3) -0.0119(3) -0.0494(2)
C30 0.0550(3) 0.0734(3) 0.0489(3) 0.0001(3) -0.0118(2) -0.0305(2)
C31 0.0589(3) 0.0554(4) 0.0802(5) -0.0004(3) -0.0113(3) -0.0064(3)
C32 0.0712(3) 0.0512(3) 0.0741(4) 0.0015(3) -0.0149(3) -0.0331(2)
C33 0.0517(3) 0.0539(3) 0.0585(4) -0.0044(3) -0.0076(3) -0.0189(2)
C34 0.0917(3) 0.0541(3) 0.0707(4) 0.0063(3) -0.0292(3) -0.0417(2)
C35 0.0886(3) 0.0722(3) 0.0448(3) 0.0062(3) -0.0226(3) -0.0499(2)
C36 0.0793(3) 0.0832(4) 0.0417(3) 0.0076(3) -0.0160(3) -0.0305(3)
C37 0.0830(3) 0.0574(3) 0.0606(4) -0.0039(3) 0.0171(3) -0.0408(2)
C38 0.0458(3) 0.0724(4) 0.0894(5) 0.0220(4) -0.0122(3) -0.0159(3)
C39 0.0752(4) 0.0492(3) 0.0866(5) -0.0147(3) -0.0095(3) -0.0213(3)
C40 0.1016(4) 0.0545(3) 0.0528(4) 0.0119(3) 0.0124(4) -0.0301(3)
C41 0.0855(3) 0.0456(3) 0.0715(4) 0.0057(3) -0.0287(3) -0.0295(2)
C42 0.0554(3) 0.0922(4) 0.0542(4) 0.0052(3) -0.0190(3) -0.0300(3)
C43 0.0609(3) 0.0793(4) 0.0859(4) -0.0253(4) -0.0314(3) -0.0066(3)
C44 0.0614(3) 0.0638(4) 0.0760(5) -0.0066(4) 0.0005(3) -0.0155(3)
C45 0.1351(4) 0.0964(3) 0.0541(4) 0.0107(3) -0.0111(3) -0.0873(2)
C46 0.0555(3) 0.0926(4) 0.0704(4) 0.0154(3) -0.0240(3) -0.0367(2)
C47 0.1007(3) 0.0810(3) 0.0671(4) 0.0232(3) -0.0362(3) -0.0555(2)
C48 0.0899(3) 0.0779(3) 0.0451(4) -0.0061(3) -0.0027(3) -0.0450(3)
C49 0.0866(4) 0.0618(3) 0.0448(3) 0.0142(3) -0.0084(3) -0.0226(3)
C50 0.1294(4) 0.1007(4) 0.0635(4) 0.0138(3) -0.0442(3) -0.0756(3)
C52 0.0507(3) 0.0731(4) 0.0788(4) 0.0156(4) -0.0225(3) -0.0185(3)
C53 0.0867(4) 0.0651(3) 0.0694(4) -0.0141(3) 0.0050(4) -0.0387(3)
C54 0.0633(3) 0.0523(3) 0.0821(5) 0.0045(3) -0.0125(3) -0.0227(2)
C55 0.0883(4) 0.1293(6) 0.0372(3) 0.0144(4) -0.0123(3) -0.0336(4)
C56 0.1931(5) 0.0848(3) 0.0713(4) 0.0372(3) -0.0551(4) -0.1003(3)
C57 0.1441(5) 0.0505(3) 0.0940(5) 0.0290(3) -0.0572(4) -0.0507(3)
C59 0.0663(3) 0.0948(5) 0.1126(5) -0.0194(4) -0.0501(3) -0.0125(3)
C60 0.0752(4) 0.1229(5) 0.0736(4) 0.0541(4) -0.0218(3) -0.0453(3)
C61 0.1719(5) 0.1164(4) 0.0471(4) 0.0068(3) -0.0374(3) -0.0894(3)
C62 0.1418(5) 0.0672(3) 0.0730(5) -0.0026(3) -0.0195(4) -0.0640(3)
C63 0.1505(5) 0.1110(5) 0.0381(4) -0.0081(4) 0.0107(4) -0.0737(4)
C64 0.0684(3) 0.1409(6) 0.0742(4) 0.0269(4) -0.0358(3) -0.0435(3)
C65 0.1050(3) 0.0712(3) 0.0941(5) 0.0058(3) -0.0251(4) -0.0605(2)
C66 0.1153(4) 0.1018(4) 0.1022(5) 0.0528(4) -0.0471(4) -0.0722(3)
C67 0.0697(4) 0.0606(4) 0.1309(7) 0.0199(4) -0.0062(5) -0.0101(3)
C69 0.0558(4) 0.1099(5) 0.1120(6) 0.0463(5) -0.0240(4) -0.0178(4)
C104 0.1354(6) 0.0558(3) 0.0749(5) -0.0235(3) 0.0018(4) -0.0370(3)
C11A 0.0540(4) 0.0860(4) 0.0515(4) 0.0141(4) -0.0014(4) -0.0362(3)
C12B 0.0608(4) 0.0895(5) 0.0570(5) 0.0074(4) 0.0089(4) -0.0336(4)
C13A 0.0673(4) 0.1079(5) 0.0691(5) -0.0011(5) 0.0106(4) -0.0418(4)
C14A 0.0740(5) 0.1272(5) 0.0829(5) -0.0021(5) 0.0188(5) -0.0554(4)
C15B 0.0789(5) 0.1333(5) 0.0863(5) -0.0012(5) 0.0213(5) -0.0546(4)
C16A 0.0708(4) 0.1134(5) 0.0687(5) 0.0067(4) 0.0086(4) -0.0495(4)

loop_
_atom_type_symbol
_atom_type_description
_atom_type_scat_dispersion_real
_atom_type_scat_dispersion_imag
_atom_type_scat_source
C C 0.0033 0.0016 'International Tables Vol C Tables 4.2.6.8 and 6.1.1.4'
H H 0.0000 0.0000 'International Tables Vol C Tables 4.2.6.8 and 6.1.1.4'
Si Si 0.0817 0.0704 'International Tables Vol C Tables 4.2.6.8 and 6.1.1.4'

loop_
_geom_angle_atom_site_label_1
_geom_angle_atom_site_label_2
_geom_angle_atom_site_label_3
_geom_angle
_geom_angle_site_symmetry_1
_geom_angle_site_symmetry_3
C3 Si1 C1 109.98(3) . .
C3 Si1 C17 106.99(2) . .
C13 Si1 C1 107.18(3) . .
C13 Si1 C3 120.85(3) . .
C13 Si1 C17 104.27(3) . .
C17 Si1 C1 106.65(3) . .
C4 C1 Si1 116.59(5) . .
C4 C1 C15 116.39(5) . .
C15 C1 Si1 126.63(4) . .
C5 C2 C19 120.61(6) . .
C7 C2 C5 119.35(5) . .
C7 C2 C19 120.03(5) . .
C11 C3 Si1 130.77(4) . .
C14 C3 Si1 112.09(4) . .
C14 C3 C11 117.14(4) . .
C1 C4 H4 117.7 . .
C1 C4 C7 124.69(6) . .
C7 C4 H4 117.7 . .
C2 C5 C12 119.21(5) . .
C15 C5 C2 120.79(6) . .
C15 C5 C12 119.99(5) . .
C42 C6 C11 121.62(5) . .
C54 C6 C11 120.22(6) . .
C54 C6 C42 118.11(5) . .
C2 C7 C10 124.86(5) . .
C4 C7 C2 118.15(5) . .
C4 C7 C10 116.99(6) . .
C9 C8 C11 120.84(5) . .
C9 C8 C22 118.10(5) . .
C11 C8 C22 120.82(4) . .
C8 C9 C18 119.98(5) . .
C8 C9 C11B 120.09(7) . .
C8 C9 C11A 120.78(6) . .
C18 C9 C11B 119.81(6) . .
C18 C9 C11A 119.20(6) . .
C11B C9 C11A 1.54(8) . .
C23 C10 C7 122.89(6) . .
C23 C10 C26 117.87(6) . .
C26 C10 C7 119.13(5) . .
C3 C11 C6 121.75(4) . .
C8 C11 C3 119.68(4) . .
C8 C11 C6 118.51(5) . .
C32 C12 C5 121.48(4) . .
C53 C12 C5 121.17(6) . .
C53 C12 C32 117.35(6) . .
C30 C13 Si1 120.83(4) . .
C33 C13 Si1 122.54(5) . .
C33 C13 C30 116.37(5) . .
C3 C14 H14 117.9 . .
C18 C14 C3 124.17(5) . .
C18 C14 H14 117.9 . .
C1 C15 C16 121.69(5) . .
C5 C15 C1 120.56(5) . .
C5 C15 C16 117.74(5) . .
C24 C16 C15 119.90(4) . .
C24 C16 C41 118.51(5) . .
C41 C16 C15 121.46(5) . .
C20 C17 Si1 118.39(4) . .
C28 C17 Si1 125.64(5) . .
C28 C17 C20 115.91(6) . .
C9 C18 C21 121.82(5) . .
C14 C18 C9 118.16(5) . .
C14 C18 C21 119.90(5) . .
C35 C19 C2 120.28(5) . .
C48 C19 C2 120.81(6) . .
C48 C19 C35 118.84(6) . .
C17 C20 H20 118.8 . .
C29 C20 C17 122.31(5) . .
C29 C20 H20 118.8 . .
C27 C21 C18 123.54(6) . .
C27 C21 C43 117.07(6) . .
C43 C21 C18 119.39(5) . .
C36 C22 C8 122.50(6) . .
C47 C22 C8 119.44(6) . .
C47 C22 C36 117.93(6) . .
C10 C23 H23 119.6 . .
C49 C23 C10 120.85(7) . .
C49 C23 H23 119.6 . .
C16 C24 H24 119.8 . .
C16 C24 C45 120.42(5) . .
C45 C24 H24 119.8 . .
C9 C11B C16B 113.01(10) . .
C9 C11B C12B 113.59(11) . .
C12A C11B C9 130.90(13) . .
C12A C11B C16B 115.71(10) . .
C12A C11B C12B 17.85(5) . .
C16B C11B C12B 131.79(9) . .
C16A C11B C9 131.12(11) . .
C16A C11B C12A 97.46(9) . .
C16A C11B C16B 23.4 . .
C16A C11B C12B 115.12(9) . .
C11B C12A H12A 116.4 . .
C11B C12A C13B 123.57(7) . .
C11B C12A H12B 101.6 . .
C11B C12A C14A 113.68(9) . .
C11B C12A C16A 40.65(7) . .
H12A C12A H12B 21.3 . .
C13B C12A H12A 120.0 . .
C13B C12A H12B 132.6 . .
C13B C12A C14A 11.5 . .
C13B C12A C16A 83.7 . .
C11A C12A C11B 3.07(9) . .
C11A C12A H12A 119.3 . .
C11A C12A C13B 120.67(8) . .
C11A C12A H12B 104.2 . .
C11A C12A C14A 110.91(9) . .
C11A C12A C16A 38.08(8) . .
C13A C12A C11B 155.48(11) . .
C13A C12A H12A 88.0 . .
C13A C12A C13B 32.22(6) . .
C13A C12A C11A 152.47(11) . .
C13A C12A H12B 101.1 . .
C13A C12A C14A 42.8 . .
C13A C12A C16A 115.89(8) . .
C14A C12A H12A 129.3 . .
C14A C12A H12B 143.8 . .
C14A C12A C16A 73.2 . .
C16A C12A H12A 154.6 . .
C16A C12A H12B 142.2 . .
C12A C13B H13A 120.0 . .
C12A C13B C14B 120.0 . .
C12A C13B C12B 11.62(4) . .
C12A C13B H13C 87.0 . .
C12A C13B H13B 168.6 . .
C12A C13B C15B 95.9 . .
H13A C13B H13C 34.0 . .
H13A C13B H13B 64.3 . .
C14B C13B H13A 120.0 . .
C14B C13B C12B 129.9 . .
C14B C13B H13C 151.9 . .
C14B C13B H13B 56.9 . .
C14B C13B C15B 27.8 . .
C12B C13B H13A 109.8 . .
C12B C13B H13C 76.1 . .
C12B C13B H13B 172.0 . .
C13A C13B C12A 60.81(7) . .
C13A C13B H13A 59.6 . .
C13A C13B C14B 173.69(7) . .
C13A C13B C12B 50.19(6) . .
C13A C13B H13C 26.2 . .
C13A C13B H13B 123.7 . .
C13A C13B C15B 155.67(9) . .
H13C C13B H13B 98.2 . .
C14A C13B C12A 145.38(7) . .
C14A C13B H13A 89.8 . .
C14A C13B C14B 34.88(9) . .
C14A C13B C12B 156.95(11) . .
C14A C13B C13A 147.66(15) . .
C14A C13B H13C 123.8 . .
C14A C13B H13B 26.3 . .
C14A C13B C15B 51.72(8) . .
C15B C13B H13A 141.3 . .
C15B C13B C12B 107.2 . .
C15B C13B H13C 173.0 . .
C15B C13B H13B 77.8 . .
C13B C14B H14A 120.0 . .
C13B C14B H13B 66.9 . .
C13B C14B H14B 142.9 . .
H14A C14B H13B 54.5 . .
H14A C14B H14B 84.1 . .
C15A C14B C13B 120.0 . .
C15A C14B H14A 120.0 . .
C15A C14B H13B 166.6 . .
C15A C14B H14B 46.0 . .
C14A C14B C13B 26.41(7) . .
C14A C14B H14A 97.3 . .
C14A C14B C15A 140.26(6) . .
C14A C14B H13B 42.8 . .
C14A C14B H14B 136.0 . .
H13B C14B H14B 121.2 . .
C15B C14B C13B 98.84(9) . .
C15B C14B H14A 129.8 . .
C15B C14B C15A 37.40(8) . .
C15B C14B C14A 108.22(11) . .
C15B C14B H13B 133.9 . .
C15B C14B H14B 47.7 . .
C14B C15A H15A 120.0 . .
C14B C15A C16B 120.0 . .
C14B C15A H14B 62.3 . .
H15A C15A H14B 71.3 . .
C16B C15A H15A 120.0 . .
C16B C15A H14B 141.9 . .
C15B C15A C14B 33.25(5) . .
C15B C15A H15A 129.7 . .
C15B C15A C16B 101.43(7) . .
C15B C15A H14B 58.4 . .
C15B C15A C16A 76.73(8) . .
C16A C15A C14B 99.7 . .
C16A C15A H15A 137.6 . .
C16A C15A C16B 25.0 . .
C16A C15A H14B 121.5 . .
C11B C16B H16B 119.3 . .
C11B C16B C15B 94.35(7) . .
C11B C16B H16A 123.2 . .
C15A C16B C11B 120.67(5) . .
C15A C16B H16B 120.0 . .
C15A C16B C11A 116.25(6) . .
C15A C16B C15B 29.2 . .
C15A C16B H16A 94.7 . .
H16B C16B H16A 49.6 . .
C11A C16B C11B 4.52(6) . .
C11A C16B H16B 123.8 . .
C11A C16B C15B 90.27(7) . .
C11A C16B H16A 126.2 . .
C15B C16B H16B 143.4 . .
C15B C16B H16A 101.3 . .
C16A C16B C11B 64.05(12) . .
C16A C16B C15A 67.81(10) . .
C16A C16B H16B 144.3 . .
C16A C16B C11A 61.27(12) . .
C16A C16B C15B 39.12(7) . .
C16A C16B H16A 97.0 . .
C10 C26 H26 119.7 . .
C37 C26 C10 120.56(6) . .
C37 C26 H26 119.7 . .
C21 C27 H27 119.6 . .
C21 C27 C31 120.88(7) . .
C31 C27 H27 119.6 . .
C17 C28 H28 119.0 . .
C39 C28 C17 121.94(6) . .
C39 C28 H28 119.0 . .
C20 C29 H29 120.1 . .
C34 C29 C20 119.74(6) . .
C34 C29 H29 120.1 . .
C13 C30 H30 119.2 . .
C46 C30 C13 121.50(6) . .
C46 C30 H30 119.2 . .
C27 C31 H31 119.9 . .
C52 C31 C27 120.26(6) . .
C52 C31 H31 119.9 . .
C12 C32 H32 119.6 . .
C12 C32 C65 120.77(5) . .
C65 C32 H32 119.6 . .
C13 C33 H33 118.9 . .
C44 C33 C13 122.26(7) . .
C44 C33 H33 118.9 . .
C29 C34 H34 120.1 . .
C29 C34 C39 119.73(6) . .
C39 C34 H34 120.1 . .
C19 C35 H35 119.5 . .
C50 C35 C19 120.91(6) . .
C50 C35 H35 119.5 . .
C22 C36 H36 119.9 . .
C22 C36 C55 120.25(8) . .
C55 C36 H36 119.9 . .
C26 C37 H37 119.7 . .
C40 C37 C26 120.51(7) . .
C40 C37 H37 119.7 . .
C44 C38 H38 120.3 . .
C46 C38 H38 120.3 . .
C46 C38 C44 119.50(6) . .
C28 C39 H39 119.9 . .
C34 C39 C28 120.20(5) . .
C34 C39 H39 119.9 . .
C37 C40 H40 120.3 . .
C49 C40 C37 119.44(6) . .
C49 C40 H40 120.3 . .
C16 C41 H41 119.9 . .
C57 C41 C16 120.21(6) . .
C57 C41 H41 119.9 . .
C6 C42 H42 120.0 . .
C6 C42 C64 120.06(6) . .
C64 C42 H42 120.0 . .
C21 C43 H43 119.1 . .
C21 C43 C59 121.89(6) . .
C59 C43 H43 119.1 . .
C33 C44 H44 120.1 . .
C38 C44 C33 119.84(6) . .
C38 C44 H44 120.1 . .
C24 C45 H45 119.7 . .
C56 C45 C24 120.59(6) . .
C56 C45 H45 119.7 . .
C30 C46 H46 119.7 . .
C38 C46 C30 120.50(7) . .
C38 C46 H46 119.7 . .
C22 C47 H47 119.5 . .
C22 C47 C66 120.99(7) . .
C66 C47 H47 119.5 . .
C19 C48 H48 120.1 . .
C19 C48 C63 119.79(8) . .
C63 C48 H48 120.1 . .
C23 C49 H49 119.6 . .
C40 C49 C23 120.77(7) . .
C40 C49 H49 119.6 . .
C35 C50 H50 120.0 . .
C61 C50 C35 119.99(8) . .
C61 C50 H50 120.0 . .
C31 C52 H52 120.0 . .
C59 C52 C31 119.93(6) . .
C59 C52 H52 120.0 . .
C12 C53 H53 119.4 . .
C12 C53 C104 121.20(7) . .
C104 C53 H53 119.4 . .
C6 C54 H54 119.1 . .
C67 C54 C6 121.73(8) . .
C67 C54 H54 119.1 . .
C36 C55 H55 119.5 . .
C60 C55 C36 121.09(8) . .
C60 C55 H55 119.5 . .
C45 C56 H56 120.3 . .
C45 C56 C57 119.36(7) . .
C57 C56 H56 120.3 . .
C41 C57 H57 119.5 . .
C56 C57 C41 120.90(5) . .
C56 C57 H57 119.5 . .
C43 C59 H59 120.0 . .
C52 C59 C43 119.93(8) . .
C52 C59 H59 120.0 . .
C55 C60 H60 120.1 . .
C55 C60 C66 119.76(7) . .
C66 C60 H60 120.1 . .
C50 C61 H61 119.9 . .
C50 C61 C63 120.23(8) . .
C63 C61 H61 119.9 . .
C65 C62 H62 120.2 . .
C65 C62 C104 119.56(8) . .
C104 C62 H62 120.2 . .
C48 C63 H63 119.9 . .
C61 C63 C48 120.23(7) . .
C61 C63 H63 119.9 . .
C42 C64 H64 119.9 . .
C69 C64 C42 120.21(8) . .
C69 C64 H64 119.9 . .
C32 C65 H65 119.4 . .
C62 C65 C32 121.10(8) . .
C62 C65 H65 119.4 . .
C47 C66 H66 120.0 . .
C60 C66 C47 119.98(8) . .
C60 C66 H66 120.0 . .
C54 C67 H67 120.5 . .
C69 C67 C54 119.08(7) . .
C69 C67 H67 120.5 . .
C64 C69 C67 120.81(7) . .
C64 C69 H69 119.6 . .
C67 C69 H69 119.6 . .
C53 C104 H104 120.0 . .
C62 C104 C53 120.01(6) . .
C62 C104 H104 120.0 . .
C12A C11A C9 129.21(13) . .
C12A C11A C16B 123.09(11) . .
C12A C11A C12B 18.60(5) . .
C12A C11A C16A 104.53(10) . .
C16B C11A C9 107.61(9) . .
C12B C11A C9 111.38(11) . .
C12B C11A C16B 139.88(9) . .
C16A C11A C9 125.08(11) . .
C16A C11A C16B 23.58(5) . .
C16A C11A C12B 123.01(10) . .
C11B C12B H12A 138.0 . .
C11B C12B C13B 95.88(8) . .
C11B C12B H12B 120.0 . .
H12A C12B H12B 40.1 . .
C13B C12B H12A 114.0 . .
C13B C12B H12B 144.0 . .
C11A C12B C11B 3.57(7) . .
C11A C12B H12A 141.1 . .
C11A C12B C13B 92.44(8) . .
C11A C12B H12B 123.3 . .
C13A C12B C11B 120.00(6) . .
C13A C12B H12A 91.8 . .
C13A C12B C13B 24.2 . .
C13A C12B C11A 116.59(6) . .
C13A C12B H12B 120.0 . .
C12A C13A H12A 39.1 . .
C12A C13A H13A 158.5 . .
C12A C13A C12B 19.47(6) . .
C12A C13A H13C 139.1 . .
C12A C13A C14A 100.81(6) . .
H12A C13A H13A 158.5 . .
H12A C13A H13C 100.3 . .
C13B C13A C12A 86.97(9) . .
C13B C13A H12A 125.8 . .
C13B C13A H13A 72.8 . .
C13B C13A C12B 105.60(7) . .
C13B C13A H13C 133.9 . .
C13B C13A C14A 15.74(8) . .
H13A C13A H13C 61.8 . .
C12B C13A H12A 22.3 . .
C12B C13A H13A 177.8 . .
C12B C13A H13C 120.0 . .
C12B C13A C14A 120.0 . .
C14A C13A H12A 138.3 . .
C14A C13A H13A 58.2 . .
C14A C13A H13C 120.0 . .
C12A C14A H13A 74.6 . .
C12A C14A H14A 146.8 . .
C12A C14A H13B 156.3 . .
C13B C14A C12A 23.1 . .
C13B C14A H13A 53.8 . .
C13B C14A C14B 118.71(13) . .
C13B C14A H14A 151.0 . .
C13B C14A C13A 16.59(9) . .
C13B C14A H13B 134.6 . .
C13B C14A C15B 104.82(8) . .
H13A C14A H14A 130.0 . .
H13A C14A H13B 81.7 . .
C14B C14A C12A 104.83(8) . .
C14B C14A H13A 154.9 . .
C14B C14A H14A 42.8 . .
C14B C14A C13A 134.97(7) . .
C14B C14A H13B 97.3 . .
C14B C14A C15B 33.5 . .
H14A C14A H13B 54.5 . .
C13A C14A C12A 36.4 . .
C13A C14A H13A 38.3 . .
C13A C14A H14A 157.2 . .
C13A C14A H13B 120.0 . .
C15B C14A C12A 83.6 . .
C15B C14A H13A 158.2 . .
C15B C14A H14A 70.1 . .
C15B C14A C13A 120.0 . .
C15B C14A H13B 120.0 . .
C13B C15B C16B 104.82(6) . .
C13B C15B H14B 143.2 . .
C14B C15B C13B 53.37(7) . .
C14B C15B C15A 109.36(10) . .
C14B C15B C16B 131.37(10) . .
C14B C15B C14A 38.27(8) . .
C14B C15B H14B 93.9 . .
C14B C15B C16A 135.85(8) . .
C15A C15B C13B 132.43(10) . .
C15A C15B C16B 49.3 . .
C15A C15B C14A 141.96(6) . .
C15A C15B H14B 69.1 . .
C15A C15B C16A 64.48(7) . .
C16B C15B H14B 110.3 . .
C14A C15B C13B 23.5 . .
C14A C15B C16B 128.1 . .
C14A C15B H14B 120.0 . .
C14A C15B C16A 120.0 . .
C16A C15B C13B 96.7 . .
C16A C15B C16B 15.5 . .
C16A C15B H14B 120.0 . .
C11B C16A C12A 41.89(6) . .
C11B C16A H16B 97.9 . .
C11B C16A C15B 124.82(6) . .
C11B C16A H16A 115.2 . .
C12A C16A H16B 137.7 . .
C12A C16A H16A 156.8 . .
C15A C16A C11B 144.25(8) . .
C15A C16A C12A 112.12(6) . .
C15A C16A H16B 95.1 . .
C15A C16A C11A 140.23(8) . .
C15A C16A C15B 38.8 . .
C15A C16A H16A 89.6 . .
C16B C16A C11B 92.51(13) . .
C16B C16A C12A 124.40(13) . .
C16B C16A C15A 87.17(11) . .
C16B C16A H16B 22.3 . .
C16B C16A C11A 95.15(14) . .
C16B C16A C15B 125.38(9) . .
C16B C16A H16A 45.5 . .
H16B C16A H16A 25.2 . .
C11A C16A C11B 4.80(7) . .
C11A C16A C12A 37.39(6) . .
C11A C16A H16B 101.8 . .
C11A C16A C15B 120.15(6) . .
C11A C16A H16A 119.8 . .
C15B C16A C12A 83.1 . .
C15B C16A H16B 132.9 . .
C15B C16A H16A 120.0 . .

loop_
_geom_bond_atom_site_label_1
_geom_bond_atom_site_label_2
_geom_bond_distance
_geom_bond_site_symmetry_2
Si1 C1 1.9095(8) .
Si1 C3 1.8872(7) .
Si1 C13 1.8822(7) .
Si1 C17 1.8954(9) .
C1 C4 1.3937(8) .
C1 C15 1.4194(9) .
C2 C5 1.4118(8) .
C2 C7 1.4058(9) .
C2 C19 1.5011(9) .
C3 C11 1.4162(8) .
C3 C14 1.4010(8) .
C4 H4 0.9300 .
C4 C7 1.3950(9) .
C5 C12 1.4983(10) .
C5 C15 1.4084(9) .
C6 C11 1.4911(8) .
C6 C42 1.3805(10) .
C6 C54 1.3801(9) .
C7 C10 1.5017(8) .
C8 C9 1.4000(8) .
C8 C11 1.4157(8) .
C8 C22 1.5063(8) .
C9 C18 1.4032(8) .
C9 C11B 1.4437(14) .
C9 C11A 1.5534(14) .
C10 C23 1.3889(9) .
C10 C26 1.3952(10) .
C12 C32 1.3839(10) .
C12 C53 1.3755(8) .
C13 C30 1.3966(10) .
C13 C33 1.3900(8) .
C14 H14 0.9300 .
C14 C18 1.3847(8) .
C15 C16 1.5074(8) .
C16 C24 1.3796(8) .
C16 C41 1.3941(7) .
C17 C20 1.3995(9) .
C17 C28 1.3890(7) .
C18 C21 1.5004(8) .
C19 C35 1.3855(10) .
C19 C48 1.3780(9) .
C20 H20 0.9300 .
C20 C29 1.3830(10) .
C21 C27 1.3747(8) .
C21 C43 1.3755(11) .
C22 C36 1.3793(10) .
C22 C47 1.3764(11) .
C23 H23 0.9300 .
C23 C49 1.3748(9) .
C24 H24 0.9300 .
C24 C45 1.3872(10) .
C11B C12A 1.3638(15) .
C11B C16B 1.4784(19) .
C11B C12B 1.5195(16) .
C11B C16A 1.3306(18) .
C12A H12A 0.9601 .
C12A C13B 1.3900 .
C12A C11A 1.2706(16) .
C12A C13A 1.2152 .
C12A C14A 2.0105(12) .
C12A C16A 2.0253(13) .
C13B H13A 0.9597 .
C13B C14B 1.3901 .
C13B C12B 1.7427(12) .
C13B C13A 0.7421(13) .
C13B C14A 0.7050(12) .
C13B C15B 1.7117(13) .
C14B H14A 0.9600 .
C14B C15A 1.3900 .
C14B C14A 0.9063(12) .
C14B C15B 0.8077 .
C14B H14B 1.2959 .
C15A H15A 0.9598 .
C15A C16B 1.3901 .
C15A C15B 0.8947(11) .
C15A H14B 1.0529 .
C15A C16A 1.2887(11) .
C16B H16B 0.9601 .
C16B C11A 1.4655(19) .
C16B C15B 1.7961 .
C16B C16A 0.5887(11) .
C16B H16A 0.6900 .
C26 H26 0.9300 .
C26 C37 1.3828(9) .
C27 H27 0.9300 .
C27 C31 1.3925(10) .
C28 H28 0.9300 .
C28 C39 1.3856(10) .
C29 H29 0.9300 .
C29 C34 1.3690(8) .
C30 H30 0.9300 .
C30 C46 1.3833(9) .
C31 H31 0.9300 .
C31 C52 1.3565(12) .
C32 H32 0.9300 .
C32 C65 1.3876(11) .
C33 H33 0.9300 .
C33 C44 1.3827(9) .
C34 H34 0.9300 .
C34 C39 1.3711(10) .
C35 H35 0.9300 .
C35 C50 1.3817(11) .
C36 H36 0.9300 .
C36 C55 1.3861(10) .
C37 H37 0.9300 .
C37 C40 1.3708(11) .
C38 H38 0.9300 .
C38 C44 1.3747(12) .
C38 C46 1.3705(10) .
C39 H39 0.9300 .
C40 H40 0.9300 .
C40 C49 1.3705(13) .
C41 H41 0.9300 .
C41 C57 1.3751(10) .
C42 H42 0.9300 .
C42 C64 1.3937(9) .
C43 H43 0.9300 .
C43 C59 1.3819(10) .
C44 H44 0.9300 .
C45 H45 0.9300 .
C45 C56 1.3663(9) .
C46 H46 0.9300 .
C47 H47 0.9300 .
C47 C66 1.3888(11) .
C48 H48 0.9300 .
C48 C63 1.4009(11) .
C49 H49 0.9300 .
C50 H50 0.9300 .
C50 C61 1.3625(10) .
C52 H52 0.9300 .
C52 C59 1.3491(10) .
C53 H53 0.9300 .
C53 C104 1.3992(12) .
C54 H54 0.9300 .
C54 C67 1.3799(10) .
C55 H55 0.9300 .
C55 C60 1.3470(14) .
C56 H56 0.9300 .
C56 C57 1.3713(11) .
C57 H57 0.9300 .
C59 H59 0.9300 .
C60 H60 0.9300 .
C60 C66 1.3597(13) .
C61 H61 0.9300 .
C61 C63 1.3688(14) .
C62 H62 0.9300 .
C62 C65 1.3482(9) .
C62 C104 1.3608(13) .
C63 H63 0.9300 .
C64 H64 0.9300 .
C64 C69 1.3571(12) .
C65 H65 0.9300 .
C66 H66 0.9300 .
C67 H67 0.9300 .
C67 C69 1.3628(14) .
C69 H69 0.9300 .
C104 H104 0.9300 .
C11A C12B 1.4478(17) .
C11A C16A 1.2903(18) .
C12B H12A 0.5774 .
C12B H12B 0.9598 .
C12B C13A 1.3898 .
C13A H13A 0.8665 .
C13A H13C 0.9601 .
C13A C14A 1.3899 .
C14A H13A 1.1894 .
C14A H13B 0.9602 .
C14A C15B 1.3898 .
C15B H14B 0.9603 .
C15B C16A 1.3900 .
C16A H16A 0.9601 .

loop_
_geom_torsion_atom_site_label_1
_geom_torsion_atom_site_label_2
_geom_torsion_atom_site_label_3
_geom_torsion_atom_site_label_4
_geom_torsion
_geom_torsion_site_symmetry_1
_geom_torsion_site_symmetry_2
_geom_torsion_site_symmetry_3
_geom_torsion_site_symmetry_4
Si1 C1 C4 C7 170.44(4) . . . .
Si1 C1 C15 C5 -169.22(3) . . . .
Si1 C1 C15 C16 12.19(6) . . . .
Si1 C3 C11 C6 -2.72(9) . . . .
Si1 C3 C11 C8 -179.68(5) . . . .
Si1 C3 C14 C18 -178.95(5) . . . .
Si1 C13 C30 C46 -175.87(5) . . . .
Si1 C13 C33 C44 175.58(5) . . . .
Si1 C17 C20 C29 173.49(5) . . . .
Si1 C17 C28 C39 -174.38(5) . . . .
C1 Si1 C3 C11 130.31(6) . . . .
C1 Si1 C3 C14 -50.48(5) . . . .
C1 Si1 C13 C30 168.36(5) . . . .
C1 Si1 C13 C33 -5.54(6) . . . .
C1 Si1 C17 C20 -70.25(5) . . . .
C1 Si1 C17 C28 106.74(6) . . . .
C1 C4 C7 C2 0.68(7) . . . .
C1 C4 C7 C10 -179.69(4) . . . .
C1 C15 C16 C24 77.54(8) . . . .
C1 C15 C16 C41 -106.82(7) . . . .
C2 C5 C12 C32 -105.97(6) . . . .
C2 C5 C12 C53 74.00(7) . . . .
C2 C5 C15 C1 -1.74(7) . . . .
C2 C5 C15 C16 176.90(4) . . . .
C2 C7 C10 C23 46.12(7) . . . .
C2 C7 C10 C26 -137.87(5) . . . .
C2 C19 C35 C50 174.82(5) . . . .
C2 C19 C48 C63 -175.23(6) . . . .
C3 Si1 C1 C4 127.06(4) . . . .
C3 Si1 C1 C15 -60.42(4) . . . .
C3 Si1 C13 C30 -64.68(6) . . . .
C3 Si1 C13 C33 121.41(6) . . . .
C3 Si1 C17 C20 172.09(5) . . . .
C3 Si1 C17 C28 -10.92(6) . . . .
C3 C14 C18 C9 -1.08(10) . . . .
C3 C14 C18 C21 -177.28(6) . . . .
C4 C1 C15 C5 3.32(6) . . . .
C4 C1 C15 C16 -175.27(4) . . . .
C4 C7 C10 C23 -133.48(5) . . . .
C4 C7 C10 C26 42.53(6) . . . .
C5 C2 C7 C4 1.09(7) . . . .
C5 C2 C7 C10 -178.50(4) . . . .
C5 C2 C19 C35 70.15(6) . . . .
C5 C2 C19 C48 -113.11(6) . . . .
C5 C12 C32 C65 179.72(6) . . . .
C5 C12 C53 C104 179.54(6) . . . .
C5 C15 C16 C24 -101.08(7) . . . .
C5 C15 C16 C41 74.55(8) . . . .
C6 C42 C64 C69 -0.20(12) . . . .
C6 C54 C67 C69 0.74(12) . . . .
C7 C2 C5 C12 -179.47(4) . . . .
C7 C2 C5 C15 -0.55(7) . . . .
C7 C2 C19 C35 -108.22(6) . . . .
C7 C2 C19 C48 68.52(6) . . . .
C7 C10 C23 C49 175.44(5) . . . .
C7 C10 C26 C37 -175.47(5) . . . .
C8 C9 C18 C14 0.26(9) . . . .
C8 C9 C18 C21 176.37(6) . . . .
C8 C9 C11B C12A 75.40(14) . . . .
C8 C9 C11B C16B -112.12(9) . . . .
C8 C9 C11B C12B 80.60(10) . . . .
C8 C9 C11B C16A -94.38(14) . . . .
C8 C9 C11A C12A 72.16(14) . . . .
C8 C9 C11A C16B -111.25(9) . . . .
C8 C9 C11A C12B 78.39(10) . . . .
C8 C9 C11A C16A -93.43(13) . . . .
C8 C22 C36 C55 175.21(6) . . . .
C8 C22 C47 C66 -174.77(6) . . . .
C9 C8 C11 C3 -1.95(9) . . . .
C9 C8 C11 C6 -179.01(6) . . . .
C9 C8 C22 C36 -83.34(8) . . . .
C9 C8 C22 C47 92.37(7) . . . .
C9 C18 C21 C27 70.31(9) . . . .
C9 C18 C21 C43 -109.80(7) . . . .
C9 C11B C12A C13B 174.90(7) . . . .
C9 C11B C12A C11A 155.9(16) . . . .
C9 C11B C12A C13A 167.48(15) . . . .
C9 C11B C12A C14A -178.41(9) . . . .
C9 C11B C12A C16A -172.25(16) . . . .
C9 C11B C16B C15A -176.21(5) . . . .
C9 C11B C16B C11A -164.1(9) . . . .
C9 C11B C16B C15B 170.31(7) . . . .
C9 C11B C16B C16A 144.77(12) . . . .
C9 C11B C12B C13B 179.18(7) . . . .
C9 C11B C12B C11A 164.0(12) . . . .
C9 C11B C12B C13A -178.52(5) . . . .
C9 C11B C16A C12A 172.23(17) . . . .
C9 C11B C16A C15A -133.45(12) . . . .
C9 C11B C16A C16B -44.82(14) . . . .
C9 C11B C16A C11A -168.4(10) . . . .
C9 C11B C16A C15B 177.76(8) . . . .
C9 C11A C12B C11B -14.6(11) . . . .
C9 C11A C12B C13B -179.50(7) . . . .
C9 C11A C12B C13A -177.70(5) . . . .
C9 C11A C16A C11B 9.9(9) . . . .
C9 C11A C16A C12A 168.51(16) . . . .
C9 C11A C16A C15A -138.55(11) . . . .
C9 C11A C16A C16B -46.79(13) . . . .
C9 C11A C16A C15B 176.78(6) . . . .
C10 C23 C49 C40 0.56(8) . . . .
C10 C26 C37 C40 -0.81(8) . . . .
C11 C3 C14 C18 0.37(9) . . . .
C11 C6 C42 C64 177.59(6) . . . .
C11 C6 C54 C67 -177.90(6) . . . .
C11 C8 C9 C18 1.23(9) . . . .
C11 C8 C9 C11B 177.10(9) . . . .
C11 C8 C9 C11A 178.70(8) . . . .
C11 C8 C22 C36 102.27(7) . . . .
C11 C8 C22 C47 -82.03(8) . . . .
C12 C5 C15 C1 177.17(4) . . . .
C12 C5 C15 C16 -4.19(6) . . . .
C12 C32 C65 C62 1.12(11) . . . .
C12 C53 C104 C62 0.40(11) . . . .
C13 Si1 C1 C4 -99.83(4) . . . .
C13 Si1 C1 C15 72.70(5) . . . .
C13 Si1 C3 C11 4.63(7) . . . .
C13 Si1 C3 C14 -176.16(4) . . . .
C13 Si1 C17 C20 42.96(5) . . . .
C13 Si1 C17 C28 -140.04(6) . . . .
C13 C30 C46 C38 0.45(10) . . . .
C13 C33 C44 C38 -0.08(11) . . . .
C14 C3 C11 C6 178.11(6) . . . .
C14 C3 C11 C8 1.14(9) . . . .
C14 C18 C21 C27 -113.64(7) . . . .
C14 C18 C21 C43 66.25(9) . . . .
C15 C1 C4 C7 -2.87(7) . . . .
C15 C5 C12 C32 75.11(7) . . . .
C15 C5 C12 C53 -104.93(6) . . . .
C15 C16 C24 C45 175.81(7) . . . .
C15 C16 C41 C57 -176.41(7) . . . .
C16 C24 C45 C56 0.79(12) . . . .
C16 C41 C57 C56 0.58(13) . . . .
C17 Si1 C1 C4 11.38(4) . . . .
C17 Si1 C1 C15 -176.09(4) . . . .
C17 Si1 C3 C11 -114.23(6) . . . .
C17 Si1 C3 C14 64.98(5) . . . .
C17 Si1 C13 C30 55.53(5) . . . .
C17 Si1 C13 C33 -118.38(5) . . . .
C17 C20 C29 C34 1.34(10) . . . .
C17 C28 C39 C34 0.86(11) . . . .
C18 C9 C11B C12A -108.72(12) . . . .
C18 C9 C11B C16B 63.76(11) . . . .
C18 C9 C11B C12B -103.53(10) . . . .
C18 C9 C11B C16A 81.49(13) . . . .
C18 C9 C11A C12A -110.36(12) . . . .
C18 C9 C11A C16B 66.23(10) . . . .
C18 C9 C11A C12B -104.13(9) . . . .
C18 C9 C11A C16A 84.05(12) . . . .
C18 C21 C27 C31 -178.96(6) . . . .
C18 C21 C43 C59 177.98(7) . . . .
C19 C2 C5 C12 2.16(7) . . . .
C19 C2 C5 C15 -178.92(4) . . . .
C19 C2 C7 C4 179.48(4) . . . .
C19 C2 C7 C10 -0.12(7) . . . .
C19 C35 C50 C61 1.12(10) . . . .
C19 C48 C63 C61 -0.29(10) . . . .
C20 C17 C28 C39 2.68(10) . . . .
C20 C29 C34 C39 2.40(11) . . . .
C21 C27 C31 C52 0.93(11) . . . .
C21 C43 C59 C52 1.02(12) . . . .
C22 C8 C9 C18 -173.16(6) . . . .
C22 C8 C9 C11B 2.70(11) . . . .
C22 C8 C9 C11A 4.30(11) . . . .
C22 C8 C11 C3 172.29(6) . . . .
C22 C8 C11 C6 -4.77(9) . . . .
C22 C36 C55 C60 -0.24(10) . . . .
C22 C47 C66 C60 -0.92(10) . . . .
C23 C10 C26 C37 0.74(7) . . . .
C24 C16 C41 C57 -0.72(11) . . . .
C24 C45 C56 C57 -0.94(13) . . . .
C11B C9 C18 C14 -175.62(9) . . . .
C11B C9 C18 C21 0.50(11) . . . .
C11B C9 C11A C12A 136(3) . . . .
C11B C9 C11A C16B -47(3) . . . .
C11B C9 C11A C12B 142(3) . . . .
C11B C9 C11A C16A -30(3) . . . .
C11B C12A C13B C14B -1.42(7) . . . .
C11B C12A C13B C12B -151.87(19) . . . .
C11B C12A C13B C13A -174.23(12) . . . .
C11B C12A C13B C14A 32.35(14) . . . .
C11B C12A C13B C15B 13.37(6) . . . .
C11B C12A C11A C9 -21.7(15) . . . .
C11B C12A C11A C16B 162.2(16) . . . .
C11B C12A C11A C12B -40.2(16) . . . .
C11B C12A C11A C16A 146.1(16) . . . .
C11B C12A C13A C13B 11.7(3) . . . .
C11B C12A C13A C12B -151.6(3) . . . .
C11B C12A C13A C14A 19.2(2) . . . .
C11B C12A C14A C13B -150.87(13) . . . .
C11B C12A C14A C14B -20.68(11) . . . .
C11B C12A C14A C13A -171.43(9) . . . .
C11B C12A C14A C15B 5.50(6) . . . .
C11B C12A C16A C15A -149.18(10) . . . .
C11B C12A C16A C16B -46.85(14) . . . .
C11B C12A C16A C11A -2.62(11) . . . .
C11B C12A C16A C15B -175.43(8) . . . .
C11B C16B C11A C9 14.2(8) . . . .
C11B C16B C11A C12A -168.9(10) . . . .
C11B C16B C11A C12B -180(100) . . . .
C11B C16B C11A C16A -127.1(9) . . . .
C11B C16B C15B C13B 21.91(7) . . . .
C11B C16B C15B C14B 75.79(16) . . . .
C11B C16B C15B C15A 155.76(6) . . . .
C11B C16B C15B C14A 25.51(6) . . . .
C11B C16B C15B C16A -37.91(12) . . . .
C11B C16B C16A C12A 29.18(9) . . . .
C11B C16B C16A C15A 144.21(8) . . . .
C11B C16B C16A C11A 4.01(6) . . . .
C11B C16B C16A C15B 137.05(10) . . . .
C11B C12B C13A C12A 11.81(13) . . . .
C11B C12B C13A C13B -5.58(8) . . . .
C11B C12B C13A C14A 1.35(6) . . . .
C12A C11B C16B C15A -2.52(12) . . . .
C12A C11B C16B C11A 9.6(8) . . . .
C12A C11B C16B C15B -16.00(11) . . . .
C12A C11B C16B C16A -41.54(13) . . . .
C12A C11B C12B C13B -13.73(9) . . . .
C12A C11B C12B C11A -28.9(11) . . . .
C12A C11B C12B C13A -11.44(12) . . . .
C12A C11B C16A C15A 54.32(16) . . . .
C12A C11B C16A C16B 142.95(11) . . . .
C12A C11B C16A C11A 19.4(9) . . . .
C12A C11B C16A C15B 5.53(10) . . . .
C12A C13B C14B C15A 0.0 . . . .
C12A C13B C14B C14A 146.47(12) . . . .
C12A C13B C14B C15B 33.01(7) . . . .
C12A C13B C12B C11B 20.76(15) . . . .
C12A C13B C12B C11A 21.69(15) . . . .
C12A C13B C12B C13A -154.38(11) . . . .
C12A C13B C13A C12B 5.72(2) . . . .
C12A C13B C13A C14A -151.63(19) . . . .
C12A C13B C14A C14B -57.35(18) . . . .
C12A C13B C14A C13A 133.1(3) . . . .
C12A C13B C14A C15B -24.34(14) . . . .
C12A C13B C15B C14B -151.68(6) . . . .
C12A C13B C15B C15A -68.58(10) . . . .
C12A C13B C15B C16B -20.7 . . . .
C12A C13B C15B C14A 166.39(7) . . . .
C12A C13B C15B C16A -7.3 . . . .
C12A C11A C12B C11B 150.1(11) . . . .
C12A C11A C12B C13B -14.79(9) . . . .
C12A C11A C12B C13A -12.99(12) . . . .
C12A C11A C16A C11B -158.6(10) . . . .
C12A C11A C16A C15A 52.94(16) . . . .
C12A C11A C16A C16B 144.70(11) . . . .
C12A C11A C16A C15B 8.27(10) . . . .
C12A C13A C14A C13B -28.9(2) . . . .
C12A C13A C14A C14B -41.88(5) . . . .
C12A C13A C14A C15B -3.5 . . . .
C12A C14A C15B C13B -9.4 . . . .
C12A C14A C15B C14B -129.41(14) . . . .
C12A C14A C15B C15A -88.13(12) . . . .
C12A C14A C15B C16B -18.1 . . . .
C12A C14A C15B C16A -2.1 . . . .
C13B C12A C11A C9 176.66(7) . . . .
C13B C12A C11A C16B 0.53(14) . . . .
C13B C12A C11A C12B 158.18(13) . . . .
C13B C12A C11A C16A -15.49(10) . . . .
C13B C12A C13A C12B -163.25(7) . . . .
C13B C12A C13A C14A 7.54(6) . . . .
C13B C12A C14A C14B 130.19(18) . . . .
C13B C12A C14A C13A -20.56(18) . . . .
C13B C12A C14A C15B 156.37(14) . . . .
C13B C12A C16A C11B 169.26(8) . . . .
C13B C12A C16A C15A 20.08(6) . . . .
C13B C12A C16A C16B 122.41(12) . . . .
C13B C12A C16A C11A 166.64(9) . . . .
C13B C12A C16A C15B -6.2 . . . .
C13B C14B C15A C16B 0.0 . . . .
C13B C14B C15A C15B 62.41(14) . . . .
C13B C14B C15A C16A 15.6 . . . .
C13B C14B C14A C12A -20.01(7) . . . .
C13B C14B C14A C13A 4.20(5) . . . .
C13B C14B C14A C15B -72.60(17) . . . .
C13B C14B C15B C15A -129.04(10) . . . .
C13B C14B C15B C16B -76.69(13) . . . .
C13B C14B C15B C14A 25.44(9) . . . .
C13B C14B C15B C16A -56.12(9) . . . .
C13B C12B C13A C12A 17.39(7) . . . .
C13B C12B C13A C14A 6.93(7) . . . .
C13B C13A C14A C12A 28.9(2) . . . .
C13B C13A C14A C14B -12.99(17) . . . .
C13B C13A C14A C15B 25.4(2) . . . .
C13B C14A C15B C14B -120.04(17) . . . .
C13B C14A C15B C15A -78.76(13) . . . .
C13B C14A C15B C16B -8.8 . . . .
C13B C14A C15B C16A 7.25(8) . . . .
C13B C15B C16A C11B 1.29(7) . . . .
C13B C15B C16A C12A 5.0 . . . .
C13B C15B C16A C15A -134.16(9) . . . .
C13B C15B C16A C16B -122.71(15) . . . .
C13B C15B C16A C11A -0.04(7) . . . .
C14B C13B C12B C11B -13.08(6) . . . .
C14B C13B C12B C11A -12.14(7) . . . .
C14B C13B C12B C13A 171.78(9) . . . .
C14B C13B C13A C12A -99.1(6) . . . .
C14B C13B C13A C12B -93.4(7) . . . .
C14B C13B C13A C14A 109.3(7) . . . .
C14B C13B C14A C12A 57.35(18) . . . .
C14B C13B C14A C13A -169.55(13) . . . .
C14B C13B C14A C15B 33.02(8) . . . .
C14B C13B C15B C15A 83.11(11) . . . .
C14B C13B C15B C16B 130.94(9) . . . .
C14B C13B C15B C14A -41.93(13) . . . .
C14B C13B C15B C16A 144.39(7) . . . .
C14B C15A C16B C11B 1.30(6) . . . .
C14B C15A C16B C11A 0.24(6) . . . .
C14B C15A C16B C15B 29.72(7) . . . .
C14B C15A C16B C16A 38.99(11) . . . .
C14B C15A C15B C13B -57.61(9) . . . .
C14B C15A C15B C16B -128.44(11) . . . .
C14B C15A C15B C14A -25.7 . . . .
C14B C15A C15B C16A -132.46(9) . . . .
C14B C15A C16A C11B -56.09(15) . . . .
C14B C15A C16A C12A -20.25(6) . . . .
C14B C15A C16A C16B -146.44(9) . . . .
C14B C15A C16A C11A -51.80(14) . . . .
C14B C15A C16A C15B 24.23(5) . . . .
C14B C14A C15B C13B 120.04(17) . . . .
C14B C14A C15B C15A 41.27(7) . . . .
C14B C14A C15B C16B 111.27(14) . . . .
C14B C14A C15B C16A 127.29(13) . . . .
C14B C15B C16A C11B 43.42(12) . . . .
C14B C15B C16A C12A 47.14(10) . . . .
C14B C15B C16A C15A -92.03(12) . . . .
C14B C15B C16A C16B -80.58(13) . . . .
C14B C15B C16A C11A 42.09(12) . . . .
C15A C14B C14A C12A 28.43(12) . . . .
C15A C14B C14A C13B 48.44(17) . . . .
C15A C14B C14A C13A 52.64(12) . . . .
C15A C14B C14A C15B -24.2 . . . .
C15A C14B C15B C13B 129.04(10) . . . .
C15A C14B C15B C16B 52.35(9) . . . .
C15A C14B C15B C14A 154.5 . . . .
C15A C14B C15B C16A 72.92(10) . . . .
C15A C16B C11A C9 -177.37(4) . . . .
C15A C16B C11A C12A -0.52(13) . . . .
C15A C16B C11A C12B -11.37(17) . . . .
C15A C16B C11A C16A 41.37(9) . . . .
C15A C16B C15B C13B -133.84(8) . . . .
C15A C16B C15B C14B -79.96(13) . . . .
C15A C16B C15B C14A -130.24(7) . . . .
C15A C16B C15B C16A 166.33(7) . . . .
C15A C16B C16A C11B -144.21(8) . . . .
C15A C16B C16A C12A -115.03(10) . . . .
C15A C16B C16A C11A -140.20(8) . . . .
C15A C16B C16A C15B -7.2 . . . .
C15A C15B C16A C11B 135.45(11) . . . .
C15A C15B C16A C12A 139.17(9) . . . .
C15A C15B C16A C16B 11.46(6) . . . .
C15A C15B C16A C11A 134.12(11) . . . .
C16B C11B C12A C13B 2.58(12) . . . .
C16B C11B C12A C11A -16.4(15) . . . .
C16B C11B C12A C13A -4.8(3) . . . .
C16B C11B C12A C14A 9.27(12) . . . .
C16B C11B C12A C16A 15.43(6) . . . .
C16B C11B C12B C13B 14.95(12) . . . .
C16B C11B C12B C11A -0.2(10) . . . .
C16B C11B C12B C13A 17.24(14) . . . .
C16B C11B C16A C12A -142.95(11) . . . .
C16B C11B C16A C15A -88.63(16) . . . .
C16B C11B C16A C11A -123.5(10) . . . .
C16B C11B C16A C15B -137.42(10) . . . .
C16B C15A C15B C13B 70.84(9) . . . .
C16B C15A C15B C14B 128.44(11) . . . .
C16B C15A C15B C14A 102.78(8) . . . .
C16B C15A C15B C16A -4.0 . . . .
C16B C15A C16A C11B 90.35(17) . . . .
C16B C15A C16A C12A 126.19(13) . . . .
C16B C15A C16A C11A 94.65(17) . . . .
C16B C15A C16A C15B 170.7 . . . .
C16B C11A C12B C11B 180(100) . . . .
C16B C11A C12B C13B 14.84(15) . . . .
C16B C11A C12B C13A 16.64(17) . . . .
C16B C11A C16A C11B 56.7(10) . . . .
C16B C11A C16A C12A -144.70(11) . . . .
C16B C11A C16A C15A -91.76(15) . . . .
C16B C11A C16A C15B -136.43(9) . . . .
C16B C15B C16A C11B 123.99(16) . . . .
C16B C15B C16A C12A 127.71(15) . . . .
C16B C15B C16A C15A -11.46(6) . . . .
C16B C15B C16A C11A 122.67(16) . . . .
C26 C10 C23 C49 -0.61(7) . . . .
C26 C37 C40 C49 0.73(9) . . . .
C27 C21 C43 C59 -2.13(11) . . . .
C27 C31 C52 C59 -2.10(11) . . . .
C28 C17 C20 C29 -3.79(9) . . . .
C29 C34 C39 C28 -3.49(11) . . . .
C30 C13 C33 C44 1.42(9) . . . .
C31 C52 C59 C43 1.14(12) . . . .
C32 C12 C53 C104 -0.50(10) . . . .
C33 C13 C30 C46 -1.61(9) . . . .
C35 C19 C48 C63 1.56(9) . . . .
C35 C50 C61 C63 0.20(11) . . . .
C36 C22 C47 C66 1.14(9) . . . .
C36 C55 C60 C66 0.48(11) . . . .
C37 C40 C49 C23 -0.60(9) . . . .
C41 C16 C24 C45 0.05(11) . . . .
C42 C6 C11 C3 116.76(7) . . . .
C42 C6 C11 C8 -66.23(8) . . . .
C42 C6 C54 C67 -0.59(10) . . . .
C42 C64 C69 C67 0.34(13) . . . .
C43 C21 C27 C31 1.15(10) . . . .
C44 C38 C46 C30 0.97(11) . . . .
C45 C56 C57 C41 0.26(13) . . . .
C46 C38 C44 C33 -1.15(11) . . . .
C47 C22 C36 C55 -0.56(9) . . . .
C48 C19 C35 C50 -1.99(9) . . . .
C50 C61 C63 C48 -0.61(11) . . . .
C53 C12 C32 C65 -0.24(9) . . . .
C54 C6 C11 C3 -66.02(9) . . . .
C54 C6 C11 C8 110.98(7) . . . .
C54 C6 C42 C64 0.32(10) . . . .
C54 C67 C69 C64 -0.60(13) . . . .
C55 C60 C66 C47 0.10(11) . . . .
C65 C62 C104 C53 0.47(12) . . . .
C104 C62 C65 C32 -1.22(12) . . . .
C11A C9 C18 C14 -177.24(8) . . . .
C11A C9 C18 C21 -1.13(11) . . . .
C11A C9 C11B C12A -42(3) . . . .
C11A C9 C11B C16B 131(3) . . . .
C11A C9 C11B C12B -36(3) . . . .
C11A C9 C11B C16A 149(3) . . . .
C11A C12A C13B C14B -0.26(7) . . . .
C11A C12A C13B C12B -150.71(19) . . . .
C11A C12A C13B C13A -173.07(13) . . . .
C11A C12A C13B C14A 33.51(14) . . . .
C11A C12A C13B C15B 14.53(7) . . . .
C11A C12A C13A C13B 13.0(2) . . . .
C11A C12A C13A C12B -150.3(3) . . . .
C11A C12A C13A C14A 20.52(19) . . . .
C11A C12A C14A C13B -149.45(13) . . . .
C11A C12A C14A C14B -19.26(11) . . . .
C11A C12A C14A C13A -170.01(9) . . . .
C11A C12A C14A C15B 6.92(7) . . . .
C11A C12A C16A C11B 2.62(11) . . . .
C11A C12A C16A C15A -146.56(11) . . . .
C11A C12A C16A C16B -44.22(15) . . . .
C11A C12A C16A C15B -172.80(9) . . . .
C11A C16B C15B C13B 19.96(7) . . . .
C11A C16B C15B C14B 73.84(16) . . . .
C11A C16B C15B C15A 153.81(6) . . . .
C11A C16B C15B C14A 23.56(6) . . . .
C11A C16B C15B C16A -39.86(13) . . . .
C11A C16B C16A C11B -4.01(6) . . . .
C11A C16B C16A C12A 25.17(8) . . . .
C11A C16B C16A C15A 140.20(8) . . . .
C11A C16B C16A C15B 133.04(11) . . . .
C11A C12B C13A C12A 13.00(13) . . . .
C11A C12B C13A C13B -4.39(8) . . . .
C11A C12B C13A C14A 2.54(6) . . . .
C12B C11B C12A C13B 159.18(13) . . . .
C12B C11B C12A C11A 140.2(16) . . . .
C12B C11B C12A C13A 151.8(3) . . . .
C12B C11B C12A C14A 165.87(15) . . . .
C12B C11B C12A C16A 172.03(14) . . . .
C12B C11B C16B C15A -11.91(14) . . . .
C12B C11B C16B C11A 0.2(8) . . . .
C12B C11B C16B C15B -25.39(12) . . . .
C12B C11B C16B C16A -50.93(13) . . . .
C12B C11B C16A C12A -2.69(5) . . . .
C12B C11B C16A C15A 51.6(2) . . . .
C12B C11B C16A C16B 140.26(10) . . . .
C12B C11B C16A C11A 16.7(9) . . . .
C12B C11B C16A C15B 2.84(12) . . . .
C12B C13B C14B C15A 7.4 . . . .
C12B C13B C14B C14A 153.91(15) . . . .
C12B C13B C14B C15B 40.4 . . . .
C12B C13B C13A C12A -5.72(2) . . . .
C12B C13B C13A C14A -157.4(2) . . . .
C12B C13B C14A C12A -2.17(16) . . . .
C12B C13B C14A C14B -59.5(3) . . . .
C12B C13B C14A C13A 130.9(5) . . . .
C12B C13B C14A C15B -26.5(3) . . . .
C12B C13B C15B C14B -148.6 . . . .
C12B C13B C15B C15A -65.50(12) . . . .
C12B C13B C15B C16B -17.66(8) . . . .
C12B C13B C15B C14A 169.46(11) . . . .
C12B C13B C15B C16A -4.2 . . . .
C12B C11A C16A C11B -161.0(10) . . . .
C12B C11A C16A C12A -2.41(5) . . . .
C12B C11A C16A C15A 50.5(2) . . . .
C12B C11A C16A C16B 142.30(11) . . . .
C12B C11A C16A C15B 5.86(13) . . . .
C12B C13A C14A C12A 3.53(4) . . . .
C12B C13A C14A C13B -25.4(2) . . . .
C12B C13A C14A C14B -38.35(7) . . . .
C12B C13A C14A C15B 0.0 . . . .
C13A C12A C13B C14B 172.80(8) . . . .
C13A C12A C13B C12B 22.36(10) . . . .
C13A C12A C13B C14A -153.4(2) . . . .
C13A C12A C13B C15B -172.40(11) . . . .
C13A C12A C11A C9 168.65(13) . . . .
C13A C12A C11A C16B -7.5(3) . . . .
C13A C12A C11A C12B 150.2(3) . . . .
C13A C12A C11A C16A -23.5(2) . . . .
C13A C12A C14A C13B 20.56(18) . . . .
C13A C12A C14A C14B 150.8 . . . .
C13A C12A C14A C15B 176.9 . . . .
C13A C12A C16A C11B 170.80(10) . . . .
C13A C12A C16A C15A 21.62(12) . . . .
C13A C12A C16A C16B 123.96(11) . . . .
C13A C12A C16A C11A 168.18(11) . . . .
C13A C12A C16A C15B -4.62(6) . . . .
C13A C13B C14B C15A 95.5(7) . . . .
C13A C13B C14B C14A -118.0(7) . . . .
C13A C13B C14B C15B 128.5(7) . . . .
C13A C13B C12B C11B 175.14(7) . . . .
C13A C13B C12B C11A 176.08(7) . . . .
C13A C13B C14A C12A -133.1(3) . . . .
C13A C13B C14A C14B 169.55(13) . . . .
C13A C13B C14A C15B -157.4(2) . . . .
C13A C13B C15B C14B -167.96(19) . . . .
C13A C13B C15B C15A -84.9(3) . . . .
C13A C13B C15B C16B -37.0(3) . . . .
C13A C13B C15B C14A 150.1(3) . . . .
C13A C13B C15B C16A -23.6(3) . . . .
C13A C14A C15B C13B -7.27(8) . . . .
C13A C14A C15B C14B -127.31(13) . . . .
C13A C14A C15B C15A -86.03(11) . . . .
C13A C14A C15B C16B -16.0 . . . .
C13A C14A C15B C16A 0.0 . . . .
C14A C12A C13B C14B -33.77(14) . . . .
C14A C12A C13B C12B 175.8(3) . . . .
C14A C12A C13B C13A 153.4(2) . . . .
C14A C12A C13B C15B -18.98(12) . . . .
C14A C12A C11A C9 -176.58(8) . . . .
C14A C12A C11A C16B 7.29(14) . . . .
C14A C12A C11A C12B 164.94(15) . . . .
C14A C12A C11A C16A -8.73(9) . . . .
C14A C12A C13A C13B -7.54(6) . . . .
C14A C12A C13A C12B -170.79(12) . . . .
C14A C12A C16A C11B 174.11(8) . . . .
C14A C12A C16A C15A 24.93(8) . . . .
C14A C12A C16A C16B 127.26(11) . . . .
C14A C12A C16A C11A 171.49(9) . . . .
C14A C12A C16A C15B -1.3 . . . .
C14A C13B C14B C15A -146.47(12) . . . .
C14A C13B C14B C15B -113.47(16) . . . .
C14A C13B C12B C11B 26.9(3) . . . .
C14A C13B C12B C11A 27.8(3) . . . .
C14A C13B C12B C13A -148.3(3) . . . .
C14A C13B C13A C12A 151.63(19) . . . .
C14A C13B C13A C12B 157.4(2) . . . .
C14A C13B C15B C14B 41.93(13) . . . .
C14A C13B C15B C15A 125.04(10) . . . .
C14A C13B C15B C16B 172.9 . . . .
C14A C13B C15B C16A -173.68(7) . . . .
C14A C14B C15A C16B -22.62(10) . . . .
C14A C14B C15A C15B 39.80(8) . . . .
C14A C14B C15A C16A -6.95(6) . . . .
C14A C14B C15B C13B -25.44(9) . . . .
C14A C14B C15B C15A -154.5 . . . .
C14A C14B C15B C16B -102.13(13) . . . .
C14A C14B C15B C16A -81.56(13) . . . .
C14A C15B C16A C11B -1.61(7) . . . .
C14A C15B C16A C12A 2.1 . . . .
C14A C15B C16A C15A -137.06(7) . . . .
C14A C15B C16A C16B -125.61(13) . . . .
C14A C15B C16A C11A -2.94(7) . . . .
C15B C13B C14B C15A -33.00(7) . . . .
C15B C13B C14B C14A 113.47(16) . . . .
C15B C13B C12B C11B 5.38(8) . . . .
C15B C13B C12B C11A 6.31(8) . . . .
C15B C13B C12B C13A -169.76(11) . . . .
C15B C13B C13A C12A 18.6(3) . . . .
C15B C13B C13A C12B 24.3(3) . . . .
C15B C13B C13A C14A -133.0(4) . . . .
C15B C13B C14A C12A 24.34(14) . . . .
C15B C13B C14A C14B -33.02(8) . . . .
C15B C13B C14A C13A 157.4(2) . . . .
C15B C14B C15A C16B -62.42(14) . . . .
C15B C14B C15A C16A -46.76(11) . . . .
C15B C14B C14A C12A 52.59(14) . . . .
C15B C14B C14A C13B 72.60(17) . . . .
C15B C14B C14A C13A 76.80(13) . . . .
C15B C15A C16B C11B -28.43(8) . . . .
C15B C15A C16B C11A -29.48(8) . . . .
C15B C15A C16B C16A 9.3 . . . .
C15B C15A C16A C11B -80.32(16) . . . .
C15B C15A C16A C12A -44.48(10) . . . .
C15B C15A C16A C16B -170.7 . . . .
C15B C15A C16A C11A -76.02(15) . . . .
C15B C16B C11A C9 168.72(7) . . . .
C15B C16B C11A C12A -14.42(12) . . . .
C15B C16B C11A C12B -25.28(15) . . . .
C15B C16B C11A C16A 27.46(6) . . . .
C15B C16B C16A C11B -137.05(10) . . . .
C15B C16B C16A C12A -107.87(11) . . . .
C15B C16B C16A C15A 7.2 . . . .
C15B C16B C16A C11A -133.04(11) . . . .
C16A C11B C12A C13B -12.84(9) . . . .
C16A C11B C12A C11A -31.8(15) . . . .
C16A C11B C12A C13A -20.3(2) . . . .
C16A C11B C12A C14A -6.16(8) . . . .
C16A C11B C16B C15A 39.02(9) . . . .
C16A C11B C16B C11A 51.1(9) . . . .
C16A C11B C16B C15B 25.54(6) . . . .
C16A C11B C12B C13B -5.00(10) . . . .
C16A C11B C12B C11A -20.2(11) . . . .
C16A C11B C12B C13A -2.70(11) . . . .
C16A C12A C13B C14B -9.8 . . . .
C16A C12A C13B C12B -160.24(19) . . . .
C16A C12A C13B C13A 177.40(11) . . . .
C16A C12A C13B C14A 23.97(12) . . . .
C16A C12A C13B C15B 5.0 . . . .
C16A C12A C11A C9 -167.86(17) . . . .
C16A C12A C11A C16B 16.02(6) . . . .
C16A C12A C11A C12B 173.66(14) . . . .
C16A C12A C13A C13B -2.88(12) . . . .
C16A C12A C13A C12B -166.13(17) . . . .
C16A C12A C13A C14A 4.66(6) . . . .
C16A C12A C14A C13B -155.05(13) . . . .
C16A C12A C14A C14B -24.87(8) . . . .
C16A C12A C14A C13A -175.62(5) . . . .
C16A C12A C14A C15B 1.3 . . . .
C16A C15A C16B C11B -37.69(11) . . . .
C16A C15A C16B C11A -38.75(11) . . . .
C16A C15A C16B C15B -9.3 . . . .
C16A C15A C15B C13B 74.85(9) . . . .
C16A C15A C15B C14B 132.46(9) . . . .
C16A C15A C15B C16B 4.0 . . . .
C16A C15A C15B C14A 106.79(7) . . . .
C16A C16B C11A C9 141.26(11) . . . .
C16A C16B C11A C12A -41.89(14) . . . .
C16A C16B C11A C12B -52.74(15) . . . .
C16A C16B C15B C13B 59.82(14) . . . .
C16A C16B C15B C14B 113.70(11) . . . .
C16A C16B C15B C15A -166.33(7) . . . .
C16A C16B C15B C14A 63.42(13) . . . .
C16A C11A C12B C11B 157.4(12) . . . .
C16A C11A C12B C13B -7.47(12) . . . .
C16A C11A C12B C13A -5.67(13) . . . .
